data_7215376
loop_
_publ_author_name
'Liu, Ying-Ying'
'Jiang, Ying-Yin'
'Yang, Jin'
'Liu, Yun-Yu'
'Ma, Jian-Fang'

_publ_section_title
;
 Syntheses, structures and photoluminescence of zinc(ii) and silver(I)
 coordination polymers based on
 1,1&#x2032;-(1,4-butanediyl)bis(2-methylbenzimidazole) and different
 carboxylate ligands
;
_journal_issue 20
_journal_name_full CrystEngComm
_journal_page_first 6118
_journal_paper_doi 10.1039/c0ce00990c
_journal_volume 13
_journal_year 2011
_chemical_formula_sum 'C32 H34 N6 O6 Zn'
_chemical_formula_weight 664.02
_chemical_name_systematic
;
?
;
_space_group_IT_number 2
_symmetry_cell_setting triclinic
_symmetry_space_group_name_Hall '-P 1'
_symmetry_space_group_name_H-M 'P -1'
_atom_sites_solution_hydrogens geom
_atom_sites_solution_primary direct
_atom_sites_solution_secondary difmap
_audit_creation_method SHELXL-97
_cell_angle_alpha 85.966(4)
_cell_angle_beta 87.778(3)
_cell_angle_gamma 78.915(3)
_cell_formula_units_Z 1
_cell_length_a 8.8418(3)
_cell_length_b 9.5120(4)
_cell_length_c 9.6826(4)
_cell_measurement_reflns_used 3279
_cell_measurement_temperature 293(2)
_cell_measurement_theta_max 28.2
_cell_measurement_theta_min 4.4
_cell_volume 796.90(5)
_computing_cell_refinement CrysAlis
_computing_data_collection 'CrysAlis (Oxford Diffraction, 2006)'
_computing_data_reduction CrysAlis
_computing_structure_refinement 'SHELXL-97 (Sheldrick, 1997)'
_computing_structure_solution 'SHELXS-97 (Sheldrick, 1997)'
_diffrn_ambient_temperature 293(2)
_diffrn_detector_area_resol_mean 10.0
_diffrn_measured_fraction_theta_full 0.983
_diffrn_measured_fraction_theta_max 0.831
_diffrn_measurement_device_type 'Oxford Diffraction Gemini R Ultra'
_diffrn_measurement_method '\w scan'
_diffrn_radiation_monochromator graphite
_diffrn_radiation_source 'fine-focus sealed tube'
_diffrn_radiation_type MoK\a
_diffrn_radiation_wavelength 0.71073
_diffrn_reflns_av_R_equivalents 0.0208
_diffrn_reflns_av_sigmaI/netI 0.0403
_diffrn_reflns_limit_h_max 10
_diffrn_reflns_limit_h_min -11
_diffrn_reflns_limit_k_max 12
_diffrn_reflns_limit_k_min -12
_diffrn_reflns_limit_l_max 12
_diffrn_reflns_limit_l_min -12
_diffrn_reflns_number 5470
_diffrn_reflns_theta_full 25.50
_diffrn_reflns_theta_max 28.24
_diffrn_reflns_theta_min 4.38
_exptl_absorpt_coefficient_mu 0.823
_exptl_absorpt_correction_T_max 0.80
_exptl_absorpt_correction_T_min 0.71
_exptl_absorpt_correction_type multi-scan
_exptl_absorpt_process_details
;
CrysAlis (Oxford Diffraction, 2006)
;
_exptl_crystal_colour colorless
_exptl_crystal_density_diffrn 1.384
_exptl_crystal_density_method 'not measured'
_exptl_crystal_description block
_exptl_crystal_F_000 346
_exptl_crystal_size_max 0.42
_exptl_crystal_size_mid 0.36
_exptl_crystal_size_min 0.29
_refine_diff_density_max 0.902
_refine_diff_density_min -0.841
_refine_diff_density_rms 0.125
_refine_ls_extinction_coef 0.37(4)
_refine_ls_extinction_expression Fc^*^=kFc[1+0.001xFc^2^\l^3^/sin(2\q)]^-1/4^
_refine_ls_extinction_method SHELXL
_refine_ls_goodness_of_fit_ref 0.969
_refine_ls_hydrogen_treatment mixed
_refine_ls_matrix_type full
_refine_ls_number_parameters 213
_refine_ls_number_reflns 3279
_refine_ls_number_restraints 3
_refine_ls_restrained_S_all 0.969
_refine_ls_R_factor_all 0.0776
_refine_ls_R_factor_gt 0.0676
_refine_ls_shift/su_max 0.000
_refine_ls_shift/su_mean 0.000
_refine_ls_structure_factor_coef Fsqd
_refine_ls_weighting_details 'calc w=1/[\s^2^(Fo^2^)+(0.1446P)^2^+0.8147P] where P=(Fo^2^+2Fc^2^)/3'
_refine_ls_weighting_scheme calc
_refine_ls_wR_factor_gt 0.1920
_refine_ls_wR_factor_ref 0.2034
_reflns_number_gt 2852
_reflns_number_total 3279
_reflns_threshold_expression >2sigma(I)
_cod_data_source_file c0ce00990c.txt
_cod_data_source_block 4
_cod_depositor_comments
;
The following automatic conversions were performed:

'_symmetry_cell_setting' value 'Triclinic' changed to 'triclinic'
according to
/usr/data/users/saulius/automatic-downloads/retrospective/RSC/lib/dictionaries/cif_core.dic
dictionary named 'cif_core.dic' version 2.4.2 from 2011-04-26.

Automatic conversion script
Id: cif_fix_values 2281 2013-09-26 08:29:07Z andrius 
;
_cod_original_sg_symbol_Hall '-P 1 '
_cod_original_sg_symbol_H-M 'P -1 '
_cod_database_code 7215376

loop_
_symmetry_equiv_pos_as_xyz
'x, y, z'
'-x, -y, -z'

loop_
_atom_site_label
_atom_site_type_symbol
_atom_site_fract_x
_atom_site_fract_y
_atom_site_fract_z
_atom_site_U_iso_or_equiv
_atom_site_adp_type
_atom_site_occupancy
_atom_site_symmetry_multiplicity
_atom_site_calc_flag
_atom_site_refinement_flags
Zn1 Zn 1.0000 0.0000 1.0000 0.0405(3) Uani 1 2 d S
C1 C 0.8308(6) 0.1436(7) 1.4224(6) 0.0708(13) Uani 1 1 d .
C2 C 0.9050(6) 0.1558(6) 1.2987(6) 0.0665(12) Uani 1 1 d .
C3 C 0.9558(7) 0.2840(6) 1.2525(7) 0.0759(15) Uani 1 1 d .
H3 H 1.0056 0.2937 1.1670 0.091 Uiso 1 1 calc R
C4 C 0.9267(9) 0.3950(8) 1.3428(9) 0.095(2) Uani 1 1 d .
H4 H 0.9599 0.4803 1.3172 0.114 Uiso 1 1 calc R
C5 C 0.8496(10) 0.3820(10) 1.4701(9) 0.104(2) Uani 1 1 d .
H5 H 0.8304 0.4591 1.5264 0.125 Uiso 1 1 calc R
C6 C 0.8008(9) 0.2546(9) 1.5140(8) 0.093(2) Uani 1 1 d .
H6 H 0.7511 0.2438 1.5994 0.112 Uiso 1 1 calc R
C7 C 0.8523(7) -0.0560(6) 1.3164(7) 0.0734(14) Uani 1 1 d .
C8 C 0.8366(10) -0.2019(7) 1.2938(9) 0.099(2) Uani 1 1 d .
H8A H 0.7294 -0.2082 1.2981 0.148 Uiso 1 1 calc R
H8B H 0.8904 -0.2666 1.3641 0.148 Uiso 1 1 calc R
H8C H 0.8797 -0.2271 1.2043 0.148 Uiso 1 1 calc R
C9 C 0.7155(8) -0.0462(10) 1.5540(7) 0.097(2) Uani 1 1 d .
H9A H 0.7554 -0.0199 1.6385 0.116 Uiso 1 1 calc R
H9B H 0.7352 -0.1502 1.5552 0.116 Uiso 1 1 calc R
C10 C 0.5460(11) 0.008(3) 1.5522(17) 0.349(19) Uani 1 1 d .
H10A H 0.5036 -0.0337 1.6357 0.418 Uiso 1 1 calc R
H10B H 0.5310 0.1105 1.5632 0.418 Uiso 1 1 calc R
C11 C 1.2582(7) -0.2590(6) 1.1119(6) 0.0717(14) Uani 1 1 d .
C12 C 1.3281(7) -0.4161(6) 1.1349(6) 0.0677(13) Uani 1 1 d .
C13 C 1.2553(7) -0.5218(6) 1.0883(7) 0.0756(15) Uani 1 1 d .
H13 H 1.1598 -0.4926 1.0476 0.091 Uiso 1 1 calc R
C14 C 1.5288(8) -0.6083(8) 1.2098(9) 0.096(2) Uani 1 1 d .
H14 H 1.6220 -0.6424 1.2531 0.115 Uiso 1 1 calc R
C15 C 1.4497(9) -0.7010(7) 1.1581(8) 0.0895(19) Uani 1 1 d .
H15 H 1.4929 -0.7983 1.1649 0.107 Uiso 1 1 calc R
C16 C 1.4674(8) -0.4579(8) 1.1968(7) 0.0839(17) Uani 1 1 d .
H16 H 1.5198 -0.3913 1.2291 0.101 Uiso 1 1 calc R
N1 N 0.7975(6) 0.0092(6) 1.4363(5) 0.0760(12) Uani 1 1 d .
N2 N 0.9158(5) 0.0296(5) 1.2313(5) 0.0711(12) Uani 1 1 d .
N3 N 1.3146(7) -0.6609(6) 1.0989(7) 0.0860(15) Uani 1 1 d .
O1 O 1.1310(5) -0.2288(5) 1.0546(5) 0.0847(12) Uani 1 1 d .
O2 O 1.3349(7) -0.1726(5) 1.1517(6) 0.1050(16) Uani 1 1 d .
O1W O 1.2248(6) 0.0824(5) 1.0308(7) 0.1025(16) Uani 1 1 d D
H1A H 1.266(10) -0.004(5) 1.062(11) 0.154 Uiso 1 1 d D
H1B H 1.292(9) 0.135(9) 1.004(11) 0.154 Uiso 1 1 d D

loop_
_atom_site_aniso_label
_atom_site_aniso_U_11
_atom_site_aniso_U_22
_atom_site_aniso_U_33
_atom_site_aniso_U_23
_atom_site_aniso_U_13
_atom_site_aniso_U_12
Zn1 0.0413(4) 0.0258(4) 0.0544(5) -0.0080(2) 0.0047(2) -0.0060(2)
C1 0.060(3) 0.075(3) 0.076(3) -0.003(3) -0.007(2) -0.011(2)
C2 0.055(2) 0.061(3) 0.082(3) -0.010(2) -0.006(2) -0.004(2)
C3 0.072(3) 0.065(3) 0.093(4) -0.013(3) 0.000(3) -0.016(3)
C4 0.099(5) 0.077(4) 0.116(6) -0.017(4) -0.018(4) -0.026(4)
C5 0.104(5) 0.107(6) 0.112(6) -0.050(5) -0.005(4) -0.029(4)
C6 0.087(4) 0.108(5) 0.086(4) -0.025(4) -0.008(3) -0.013(4)
C7 0.064(3) 0.063(3) 0.088(4) 0.002(3) 0.004(3) -0.003(2)
C8 0.110(5) 0.061(3) 0.126(6) 0.003(4) 0.018(4) -0.024(3)
C9 0.072(4) 0.131(6) 0.082(4) 0.027(4) -0.004(3) -0.016(4)
C10 0.069(5) 0.70(5) 0.207(14) 0.28(2) 0.005(7) 0.000(13)
C11 0.084(4) 0.060(3) 0.072(3) -0.012(2) 0.003(3) -0.014(3)
C12 0.070(3) 0.058(3) 0.073(3) -0.003(2) 0.004(2) -0.009(2)
C13 0.070(3) 0.062(3) 0.095(4) -0.001(3) -0.007(3) -0.015(3)
C14 0.078(4) 0.084(4) 0.121(6) 0.004(4) -0.025(4) -0.002(3)
C15 0.090(4) 0.057(3) 0.115(5) 0.010(3) 0.002(4) -0.005(3)
C16 0.087(4) 0.076(4) 0.091(4) -0.009(3) -0.013(3) -0.016(3)
N1 0.063(2) 0.079(3) 0.083(3) 0.001(2) -0.006(2) -0.007(2)
N2 0.069(3) 0.053(2) 0.090(3) -0.002(2) 0.011(2) -0.013(2)
N3 0.084(3) 0.061(3) 0.114(4) 0.000(3) -0.008(3) -0.021(3)
O1 0.080(3) 0.065(2) 0.104(3) -0.005(2) -0.007(2) 0.000(2)
O2 0.126(4) 0.063(3) 0.129(4) -0.010(3) -0.032(3) -0.018(3)
O1W 0.089(3) 0.066(3) 0.158(5) -0.004(3) -0.024(3) -0.026(2)

loop_
_atom_type_symbol
_atom_type_description
_atom_type_scat_dispersion_real
_atom_type_scat_dispersion_imag
_atom_type_scat_source
C C 0.0033 0.0016 'International Tables Vol C Tables 4.2.6.8 and 6.1.1.4'
H H 0.0000 0.0000 'International Tables Vol C Tables 4.2.6.8 and 6.1.1.4'
N N 0.0061 0.0033 'International Tables Vol C Tables 4.2.6.8 and 6.1.1.4'
O O 0.0106 0.0060 'International Tables Vol C Tables 4.2.6.8 and 6.1.1.4'
Zn Zn 0.2839 1.4301 'International Tables Vol C Tables 4.2.6.8 and 6.1.1.4'

loop_
_geom_angle_atom_site_label_1
_geom_angle_atom_site_label_2
_geom_angle_atom_site_label_3
_geom_angle
_geom_angle_site_symmetry_1
_geom_angle_site_symmetry_3
O1 Zn1 O1 180 2_757 .
O1 Zn1 O1W 88.54(17) 2_757 2_757
O1 Zn1 O1W 91.46(17) . 2_757
O1 Zn1 O1W 91.46(17) 2_757 .
O1 Zn1 O1W 88.54(17) . .
O1W Zn1 O1W 180 2_757 .
O1 Zn1 N2 91.73(17) 2_757 2_757
O1 Zn1 N2 88.27(17) . 2_757
O1W Zn1 N2 93.2(2) 2_757 2_757
O1W Zn1 N2 86.8(2) . 2_757
O1 Zn1 N2 88.27(17) 2_757 .
O1 Zn1 N2 91.73(17) . .
O1W Zn1 N2 86.8(2) 2_757 .
O1W Zn1 N2 93.2(2) . .
N2 Zn1 N2 180 2_757 .
C2 C1 N1 107.2(6) . .
C2 C1 C6 122.9(6) . .
N1 C1 C6 129.9(6) . .
C1 C2 N2 109.6(5) . .
C1 C2 C3 121.4(6) . .
N2 C2 C3 129.0(5) . .
C4 C3 C2 116.2(6) . .
C4 C3 H3 121.9 . .
C2 C3 H3 121.9 . .
C3 C4 C5 122.2(7) . .
C3 C4 H4 118.9 . .
C5 C4 H4 118.9 . .
C4 C5 C6 120.8(7) . .
C4 C5 H5 119.6 . .
C6 C5 H5 119.6 . .
C1 C6 C5 116.5(7) . .
C1 C6 H6 121.7 . .
C5 C6 H6 121.7 . .
N2 C7 N1 111.5(5) . .
N2 C7 C8 126.6(6) . .
N1 C7 C8 121.9(6) . .
C7 C8 H8A 109.5 . .
C7 C8 H8B 109.5 . .
H8A C8 H8B 109.5 . .
C7 C8 H8C 109.5 . .
H8A C8 H8C 109.5 . .
H8B C8 H8C 109.5 . .
N1 C9 C10 113.2(6) . .
N1 C9 H9A 108.9 . .
C10 C9 H9A 108.9 . .
N1 C9 H9B 108.9 . .
C10 C9 H9B 108.9 . .
H9A C9 H9B 107.7 . .
C10 C10 C9 124(3) 2_658 .
C10 C10 H10A 106.2 2_658 .
C9 C10 H10A 106.2 . .
C10 C10 H10B 106.2 2_658 .
C9 C10 H10B 106.2 . .
H10A C10 H10B 106.4 . .
O2 C11 O1 126.9(6) . .
O2 C11 C12 116.2(6) . .
O1 C11 C12 116.8(5) . .
C16 C12 C13 118.7(5) . .
C16 C12 C11 120.4(5) . .
C13 C12 C11 120.9(5) . .
N3 C13 C12 123.8(6) . .
N3 C13 H13 118.1 . .
C12 C13 H13 118.1 . .
C15 C14 C16 119.3(6) . .
C15 C14 H14 120.4 . .
C16 C14 H14 120.4 . .
N3 C15 C14 123.8(6) . .
N3 C15 H15 118.1 . .
C14 C15 H15 118.1 . .
C12 C16 C14 117.0(6) . .
C12 C16 H16 121.5 . .
C14 C16 H16 121.5 . .
C7 N1 C1 106.2(5) . .
C7 N1 C9 129.1(6) . .
C1 N1 C9 124.7(6) . .
C7 N2 C2 105.5(5) . .
C7 N2 Zn1 129.1(4) . .
C2 N2 Zn1 124.8(4) . .
C15 N3 C13 117.5(6) . .
C11 O1 Zn1 124.9(4) . .
Zn1 O1W H1A 88(6) . .
Zn1 O1W H1B 151(7) . .
H1A O1W H1B 113(4) . .

loop_
_geom_bond_atom_site_label_1
_geom_bond_atom_site_label_2
_geom_bond_distance
_geom_bond_site_symmetry_2
Zn1 O1 2.297(4) 2_757
Zn1 O1 2.297(4) .
Zn1 O1W 2.309(5) 2_757
Zn1 O1W 2.309(5) .
Zn1 N2 2.351(5) 2_757
Zn1 N2 2.351(5) .
C1 C2 1.352(8) .
C1 N1 1.362(8) .
C1 C6 1.406(10) .
C2 N2 1.392(7) .
C2 C3 1.417(8) .
C3 C4 1.398(9) .
C3 H3 0.9300 .
C4 C5 1.395(12) .
C4 H4 0.9300 .
C5 C6 1.396(12) .
C5 H5 0.9300 .
C6 H6 0.9300 .
C7 N2 1.305(7) .
C7 N1 1.382(8) .
C7 C8 1.453(9) .
C8 H8A 0.9600 .
C8 H8B 0.9600 .
C8 H8C 0.9600 .
C9 N1 1.449(8) .
C9 C10 1.489(13) .
C9 H9A 0.9700 .
C9 H9B 0.9700 .
C10 C10 1.36(4) 2_658
C10 H10A 0.9700 .
C10 H10B 0.9700 .
C11 O2 1.250(8) .
C11 O1 1.248(8) .
C11 C12 1.508(8) .
C12 C16 1.368(9) .
C12 C13 1.401(8) .
C13 N3 1.325(8) .
C13 H13 0.9300 .
C14 C15 1.358(11) .
C14 C16 1.428(10) .
C14 H14 0.9300 .
C15 N3 1.322(9) .
C15 H15 0.9300 .
C16 H16 0.9300 .
O1W H1A 0.87(2) .
O1W H1B 0.86(2) .

loop_
_geom_hbond_atom_site_label_D
_geom_hbond_atom_site_label_H
_geom_hbond_atom_site_label_A
_geom_hbond_distance_DH
_geom_hbond_distance_HA
_geom_hbond_distance_DA
_geom_hbond_angle_DHA
_geom_hbond_site_symmetry_A
O1W H1B N3 0.86(2) 2.25(9) 2.835(7) 125(9) 1_565

loop_
_geom_torsion_atom_site_label_1
_geom_torsion_atom_site_label_2
_geom_torsion_atom_site_label_3
_geom_torsion_atom_site_label_4
_geom_torsion
_geom_torsion_site_symmetry_1
_geom_torsion_site_symmetry_4
N1 C1 C2 N2 1.5(6) . .
C6 C1 C2 N2 -179.4(6) . .
N1 C1 C2 C3 180 . .
C6 C1 C2 C3 -0.9(9) . .
C1 C2 C3 C4 0.9(9) . .
N2 C2 C3 C4 179.1(6) . .
C2 C3 C4 C5 -1.2(10) . .
C3 C4 C5 C6 1.4(12) . .
C2 C1 C6 C5 1.0(10) . .
N1 C1 C6 C5 180.0(7) . .
C4 C5 C6 C1 -1.3(11) . .
N1 C9 C10 C10 58(4) . 2_658
O2 C11 C12 C16 0.3(9) . .
O1 C11 C12 C16 179.9(6) . .
O2 C11 C12 C13 -177.0(6) . .
O1 C11 C12 C13 2.6(8) . .
C16 C12 C13 N3 -1.0(10) . .
C11 C12 C13 N3 176.3(6) . .
C16 C14 C15 N3 -2.0(13) . .
C13 C12 C16 C14 -0.1(10) . .
C11 C12 C16 C14 -177.5(6) . .
C15 C14 C16 C12 1.5(11) . .
N2 C7 N1 C1 -0.1(7) . .
C8 C7 N1 C1 -179.8(6) . .
N2 C7 N1 C9 177.8(5) . .
C8 C7 N1 C9 -1.9(10) . .
C2 C1 N1 C7 -0.8(6) . .
C6 C1 N1 C7 -179.9(6) . .
C2 C1 N1 C9 -178.8(5) . .
C6 C1 N1 C9 2.1(10) . .
C10 C9 N1 C7 -100.3(16) . .
C10 C9 N1 C1 77.2(17) . .
N1 C7 N2 C2 1.0(6) . .
C8 C7 N2 C2 -179.4(7) . .
N1 C7 N2 Zn1 -170.6(4) . .
C8 C7 N2 Zn1 9.0(9) . .
C1 C2 N2 C7 -1.5(6) . .
C3 C2 N2 C7 -179.9(6) . .
C1 C2 N2 Zn1 170.6(4) . .
C3 C2 N2 Zn1 -7.8(8) . .
O1 Zn1 N2 C7 131.4(5) 2_757 .
O1 Zn1 N2 C7 -48.6(5) . .
O1W Zn1 N2 C7 42.7(5) 2_757 .
O1W Zn1 N2 C7 -137.3(5) . .
O1 Zn1 N2 C2 -38.8(4) 2_757 .
O1 Zn1 N2 C2 141.2(4) . .
O1W Zn1 N2 C2 -127.4(4) 2_757 .
O1W Zn1 N2 C2 52.6(4) . .
C14 C15 N3 C13 0.9(12) . .
C12 C13 N3 C15 0.7(10) . .
O2 C11 O1 Zn1 1.5(9) . .
C12 C11 O1 Zn1 -178.1(4) . .
O1W Zn1 O1 C11 -164.3(5) 2_757 .
O1W Zn1 O1 C11 15.7(5) . .
N2 Zn1 O1 C11 102.6(5) 2_757 .
N2 Zn1 O1 C11 -77.4(5) . .
